data_2022761
loop_
_publ_author_name
'Shankar, M. G.'
'Kumaravel, R.'
'Subashini, A.'
'Ramamurthi, K.'
'Ku&#x10d;er&#xe1;kov&#xe1;, Monika'
'Du&#x161;ek, Michal'
'Stoeckli-Evans, Helen'

_publ_section_title
;
 Syntheses, crystal structures, Hirshfeld surface analyses and energy
 frameworks of two 4-amino-anti-pyrine Schiff base compounds:
 (<i>E</i>)-4-{[4-(di-ethyl-amino)-benzyl-idene]amino}-1,5-dimethyl-2-phenyl-1<i>H</i>-pyrazol-3(2<i>H</i>)-one
 and
 (<i>E</i>)-4-[(4-fluoro-benzyl-idene)amino]-1,5-dimethyl-2-phenyl-1<i>H</i>-pyrazol-3(2<i>H</i>)-one.
;
_journal_issue 'Pt 6'
_journal_name_full 'Acta crystallographica. Section E, Crystallographic communications'
_journal_page_first 538
_journal_page_last 544
_journal_paper_doi 10.1107/S2056989023004085
_journal_volume 79
_journal_year 2023
_chemical_formula_iupac 'C22 H26 N4 O'
_chemical_formula_moiety 'C22 H26 N4 O'
_chemical_formula_sum 'C22 H26 N4 O'
_chemical_formula_weight 362.47
_chemical_name_systematic
(<i>E</i>)-4-{[4-(Diethylamino)benzylidene]amino}-1,5-dimethyl-2-phenyl-1<i>H</i>-pyrazol-3(2<i>H</i>)-one
_space_group_crystal_system monoclinic
_space_group_IT_number 15
_space_group_name_Hall '-C 2yc'
_space_group_name_H-M_alt 'C 1 2/c 1'
_atom_sites_solution_hydrogens geom
_atom_sites_solution_primary direct
_atom_sites_solution_secondary difmap
_audit_creation_method SHELXL-2018/3
_cell_angle_alpha 90
_cell_angle_beta 102.338(3)
_cell_angle_gamma 90
_cell_formula_units_Z 8
_cell_length_a 17.1588(7)
_cell_length_b 7.0910(3)
_cell_length_c 32.1594(10)
_cell_measurement_reflns_used 6730
_cell_measurement_temperature 120(2)
_cell_measurement_theta_max 66.99
_cell_measurement_theta_min 4.22
_cell_volume 3822.6(3)
_computing_cell_refinement
;
CrysAlisPro (Agilent, 2010)
;
_computing_data_collection
;
CrysAlisPro (Agilent, 2010)
;
_computing_data_reduction
;
CrysAlisPro (Agilent, 2010)
;
_computing_molecular_graphics
;
PLATON (Spek, 2020) and Mercury (Macrae <i>et al.</i>,  2020)
;
_computing_publication_material
;
<i>SHELXL2018/3</i> (Sheldrick, 2015), PLATON (Spek, 2020) and
publcif (Westrip, 2010)
;
_computing_structure_refinement
;
<i>SHELXL2018/3</i> (Sheldrick, 2015)
;
_computing_structure_solution
;
Superflip (Palatinus & Chapuis, 2007; JANA2006 (Pet\<r\'i\<cek <i>et
al.</i>,  2014)
;
_diffrn_ambient_temperature 120(2)
_diffrn_detector_area_resol_mean 10.3784
_diffrn_measured_fraction_theta_full 0.993
_diffrn_measured_fraction_theta_max 0.993
_diffrn_measurement_device 'four-cycle diffractometer'
_diffrn_measurement_device_type 'Xcalibur, Atlas, Gemini ultra'
_diffrn_measurement_method '\w scans'
_diffrn_radiation_monochromator mirror
_diffrn_radiation_source 'Enhance Ultra (Cu) X-ray Source'
_diffrn_radiation_type CuK\a
_diffrn_radiation_wavelength 1.5418
_diffrn_reflns_av_R_equivalents 0.0339
_diffrn_reflns_av_unetI/netI 0.0228
_diffrn_reflns_limit_h_max 20
_diffrn_reflns_limit_h_min -20
_diffrn_reflns_limit_k_max 8
_diffrn_reflns_limit_k_min -8
_diffrn_reflns_limit_l_max 38
_diffrn_reflns_limit_l_min -32
_diffrn_reflns_number 15635
_diffrn_reflns_theta_full 67.115
_diffrn_reflns_theta_max 67.115
_diffrn_reflns_theta_min 5.277
_exptl_absorpt_coefficient_mu 0.626
_exptl_absorpt_correction_T_max 1.000
_exptl_absorpt_correction_T_min 0.273
_exptl_absorpt_correction_type multi-scan
_exptl_absorpt_process_details
;
(CrysAlisPro; Agilent, 2010)
;
_exptl_crystal_colour yellow
_exptl_crystal_density_diffrn 1.260
_exptl_crystal_description plate
_exptl_crystal_F_000 1552
_exptl_crystal_size_max 0.3224
_exptl_crystal_size_mid 0.2633
_exptl_crystal_size_min 0.0789
_refine_diff_density_max 0.137
_refine_diff_density_min -0.205
_refine_ls_extinction_method none
_refine_ls_goodness_of_fit_ref 1.056
_refine_ls_hydrogen_treatment constr
_refine_ls_matrix_type full
_refine_ls_number_parameters 248
_refine_ls_number_reflns 3401
_refine_ls_number_restraints 0
_refine_ls_restrained_S_all 1.056
_refine_ls_R_factor_all 0.0424
_refine_ls_R_factor_gt 0.0357
_refine_ls_shift/su_max 0.001
_refine_ls_shift/su_mean 0.000
_refine_ls_structure_factor_coef Fsqd
_refine_ls_weighting_details 'w=1/[\s^2^(Fo^2^)+(0.0498P)^2^+1.7059P] where P=(Fo^2^+2Fc^2^)/3'
_refine_ls_weighting_scheme calc
_refine_ls_wR_factor_gt 0.0885
_refine_ls_wR_factor_ref 0.0934
_reflns_number_gt 2946
_reflns_number_total 3401
_reflns_threshold_expression 'I > 2\s(I)'
_cod_data_source_file hb8065sup1.cif
_cod_data_source_block I
_cod_depositor_comments 'Adding full bibliography for 2022761--2022762.cif.'
_cod_original_sg_symbol_H-M 'C 2/c'
_cod_database_code 2022761
_cod_database_fobs_code 2022761
_shelx_space_group_comment
;
The symmetry employed for this shelxl refinement is uniquely defined
by the following loop, which should always be used as a source of
symmetry information in preference to the above space-group names.
They are only intended as comments.
;

loop_
_space_group_symop_operation_xyz
'x, y, z'
'-x, y, -z+1/2'
'x+1/2, y+1/2, z'
'-x+1/2, y+1/2, -z+1/2'
'-x, -y, -z'
'x, -y, z-1/2'
'-x+1/2, -y+1/2, -z'
'x+1/2, -y+1/2, z-1/2'

loop_
_atom_site_type_symbol
_atom_site_label
_atom_site_fract_x
_atom_site_fract_y
_atom_site_fract_z
_atom_site_U_iso_or_equiv
_atom_site_adp_type
_atom_site_calc_flag
_atom_site_occupancy
_atom_site_disorder_assembly
_atom_site_disorder_group
O O1 0.95050(6) 0.16596(12) 0.13672(3) 0.0258(2) Uani d 1 . .
N N1 0.91573(6) 0.42249(14) 0.17346(3) 0.0208(2) Uani d 1 . .
N N2 0.95187(6) 0.59507(14) 0.18866(3) 0.0210(2) Uani d 1 . .
N N3 1.09105(6) 0.43910(15) 0.12703(3) 0.0223(2) Uani d 1 . .
N N4 1.37635(7) 0.11970(15) 0.04351(4) 0.0260(3) Uani d 1 . .
C C1 0.96340(7) 0.32892(17) 0.14980(4) 0.0205(3) Uani d 1 . .
C C2 1.02614(7) 0.46216(17) 0.14650(4) 0.0206(3) Uani d 1 . .
C C3 1.01488(7) 0.61977(17) 0.16879(4) 0.0211(3) Uani d 1 . .
C C4 0.87046(7) 0.32240(16) 0.19871(4) 0.0203(3) Uani d 1 . .
C C5 0.89105(7) 0.32887(17) 0.24292(4) 0.0223(3) Uani d 1 . .
H H5 0.933386 0.407554 0.256954 0.027 Uiso calc 1 . .
C C6 0.84902(8) 0.21906(18) 0.26626(4) 0.0242(3) Uani d 1 . .
H H6 0.862682 0.222736 0.296476 0.029 Uiso calc 1 . .
C C7 0.78720(8) 0.10388(17) 0.24593(4) 0.0246(3) Uani d 1 . .
H H7 0.759273 0.027492 0.262163 0.030 Uiso calc 1 . .
C C8 0.76628(8) 0.10055(18) 0.20181(4) 0.0256(3) Uani d 1 . .
H H8 0.723541 0.022873 0.187820 0.031 Uiso calc 1 . .
C C9 0.80765(8) 0.21046(18) 0.17807(4) 0.0240(3) Uani d 1 . .
H H9 0.793060 0.209089 0.147860 0.029 Uiso calc 1 . .
C C10 0.89517(9) 0.74834(18) 0.19053(5) 0.0283(3) Uani d 1 . .
H H10A 0.859334 0.711170 0.209086 0.042 Uiso calc 1 . .
H H10B 0.863842 0.773905 0.161857 0.042 Uiso calc 1 . .
H H10C 0.924493 0.862223 0.201903 0.042 Uiso calc 1 . .
C C11 1.06192(8) 0.79734(18) 0.17469(4) 0.0265(3) Uani d 1 . .
H H11A 1.083255 0.818394 0.205111 0.040 Uiso calc 1 . .
H H11B 1.027446 0.903218 0.162966 0.040 Uiso calc 1 . .
H H11C 1.106094 0.787545 0.159878 0.040 Uiso calc 1 . .
C C12 1.10770(8) 0.27332(18) 0.11476(4) 0.0230(3) Uani d 1 . .
H H12 1.073861 0.170837 0.118039 0.028 Uiso calc 1 . .
C C13 1.17644(8) 0.23785(18) 0.09609(4) 0.0226(3) Uani d 1 . .
C C14 1.19818(8) 0.05234(19) 0.08887(4) 0.0253(3) Uani d 1 . .
H H14 1.166953 -0.048700 0.095862 0.030 Uiso calc 1 . .
C C15 1.26374(8) 0.01199(18) 0.07186(4) 0.0249(3) Uani d 1 . .
H H15 1.276951 -0.115738 0.067713 0.030 Uiso calc 1 . .
C C16 1.31124(8) 0.15708(18) 0.06060(4) 0.0230(3) Uani d 1 . .
C C17 1.28890(8) 0.34469(18) 0.06779(4) 0.0259(3) Uani d 1 . .
H H17 1.319282 0.446570 0.060432 0.031 Uiso calc 1 . .
C C18 1.22408(8) 0.38183(18) 0.08523(4) 0.0242(3) Uani d 1 . .
H H18 1.211242 0.509177 0.090042 0.029 Uiso calc 1 . .
C C19 1.40771(8) -0.07010(18) 0.04196(4) 0.0260(3) Uani d 1 . .
H H19A 1.395812 -0.144034 0.065967 0.031 Uiso calc 1 . .
H H19B 1.466432 -0.063114 0.045749 0.031 Uiso calc 1 . .
C C20 1.37361(9) -0.1726(2) 0.00067(4) 0.0322(3) Uani d 1 . .
H H20A 1.396735 -0.299257 0.001640 0.048 Uiso calc 1 . .
H H20B 1.386511 -0.102288 -0.023225 0.048 Uiso calc 1 . .
H H20C 1.315550 -0.182293 -0.003084 0.048 Uiso calc 1 . .
C C21 1.41662(8) 0.26801(19) 0.02481(4) 0.0267(3) Uani d 1 . .
H H21A 1.376832 0.363552 0.011689 0.032 Uiso calc 1 . .
H H21B 1.440013 0.212963 0.001953 0.032 Uiso calc 1 . .
C C22 1.48234(9) 0.3647(2) 0.05712(5) 0.0325(3) Uani d 1 . .
H H22A 1.509447 0.457307 0.042542 0.049 Uiso calc 1 . .
H H22B 1.520911 0.270251 0.071042 0.049 Uiso calc 1 . .
H H22C 1.458950 0.428731 0.078544 0.049 Uiso calc 1 . .

loop_
_atom_site_aniso_label
_atom_site_aniso_U_11
_atom_site_aniso_U_22
_atom_site_aniso_U_33
_atom_site_aniso_U_12
_atom_site_aniso_U_13
_atom_site_aniso_U_23
O1 0.0313(5) 0.0211(4) 0.0271(5) -0.0023(4) 0.0110(4) -0.0045(3)
N1 0.0240(5) 0.0178(5) 0.0219(5) -0.0019(4) 0.0078(4) -0.0020(4)
N2 0.0244(5) 0.0162(5) 0.0238(5) -0.0004(4) 0.0079(4) -0.0014(4)
N3 0.0229(5) 0.0243(5) 0.0202(5) 0.0009(4) 0.0058(4) 0.0007(4)
N4 0.0271(6) 0.0242(6) 0.0295(6) 0.0001(4) 0.0123(5) -0.0021(4)
C1 0.0241(6) 0.0201(6) 0.0175(6) 0.0028(5) 0.0050(5) 0.0013(5)
C2 0.0228(6) 0.0205(6) 0.0185(6) 0.0011(5) 0.0045(5) 0.0019(5)
C3 0.0229(6) 0.0203(6) 0.0201(6) 0.0018(5) 0.0045(5) 0.0036(5)
C4 0.0214(6) 0.0172(6) 0.0238(6) 0.0030(5) 0.0080(5) 0.0003(5)
C5 0.0208(6) 0.0218(6) 0.0244(6) -0.0002(5) 0.0051(5) -0.0028(5)
C6 0.0273(7) 0.0241(6) 0.0224(6) 0.0014(5) 0.0082(5) -0.0002(5)
C7 0.0247(6) 0.0209(6) 0.0305(7) 0.0004(5) 0.0109(5) 0.0013(5)
C8 0.0227(6) 0.0217(6) 0.0321(7) -0.0019(5) 0.0053(5) -0.0031(5)
C9 0.0250(6) 0.0239(6) 0.0225(6) 0.0002(5) 0.0035(5) -0.0019(5)
C10 0.0312(7) 0.0209(6) 0.0351(7) 0.0043(5) 0.0121(6) -0.0016(5)
C11 0.0304(7) 0.0205(6) 0.0295(7) -0.0026(5) 0.0084(5) 0.0001(5)
C12 0.0249(6) 0.0242(6) 0.0201(6) -0.0013(5) 0.0050(5) 0.0007(5)
C13 0.0239(6) 0.0260(6) 0.0179(6) 0.0006(5) 0.0044(5) -0.0012(5)
C14 0.0285(7) 0.0248(6) 0.0240(6) -0.0032(5) 0.0083(5) -0.0009(5)
C15 0.0296(7) 0.0211(6) 0.0249(6) 0.0004(5) 0.0078(5) -0.0027(5)
C16 0.0241(6) 0.0261(6) 0.0191(6) 0.0006(5) 0.0049(5) -0.0014(5)
C17 0.0277(7) 0.0234(6) 0.0284(7) -0.0024(5) 0.0099(5) -0.0010(5)
C18 0.0274(7) 0.0218(6) 0.0238(6) 0.0014(5) 0.0063(5) -0.0016(5)
C19 0.0258(7) 0.0272(7) 0.0261(7) 0.0032(5) 0.0078(5) -0.0001(5)
C20 0.0372(8) 0.0301(7) 0.0305(7) 0.0013(6) 0.0098(6) -0.0054(6)
C21 0.0296(7) 0.0267(7) 0.0268(7) -0.0008(5) 0.0126(5) -0.0017(5)
C22 0.0327(7) 0.0328(7) 0.0346(7) -0.0048(6) 0.0133(6) -0.0063(6)

loop_
_atom_type_symbol
_atom_type_description
_atom_type_scat_dispersion_real
_atom_type_scat_dispersion_imag
_atom_type_scat_source
C C 0.0181 0.0091 'International Tables Vol C Tables 4.2.6.8 and 6.1.1.4'
H H 0.0000 0.0000 'International Tables Vol C Tables 4.2.6.8 and 6.1.1.4'
N N 0.0311 0.0180 'International Tables Vol C Tables 4.2.6.8 and 6.1.1.4'
O O 0.0492 0.0322 'International Tables Vol C Tables 4.2.6.8 and 6.1.1.4'

loop_
_geom_angle_atom_site_label_1
_geom_angle_atom_site_label_2
_geom_angle_atom_site_label_3
_geom_angle_site_symmetry_1
_geom_angle_site_symmetry_3
_geom_angle
_geom_angle_publ_flag
C1 N1 N2 . . 109.58(9) ?
C1 N1 C4 . . 121.78(10) ?
N2 N1 C4 . . 119.11(9) ?
C3 N2 N1 . . 106.23(9) ?
C3 N2 C10 . . 121.11(10) ?
N1 N2 C10 . . 114.20(10) ?
C12 N3 C2 . . 119.50(11) ?
C16 N4 C19 . . 122.10(11) ?
C16 N4 C21 . . 121.63(11) ?
C19 N4 C21 . . 116.24(10) ?
O1 C1 N1 . . 123.17(11) ?
O1 C1 C2 . . 131.75(11) ?
N1 C1 C2 . . 105.07(10) ?
C3 C2 N3 . . 123.15(11) ?
C3 C2 C1 . . 107.70(11) ?
N3 C2 C1 . . 129.03(11) ?
C2 C3 N2 . . 110.64(11) ?
C2 C3 C11 . . 128.87(12) ?
N2 C3 C11 . . 120.44(11) ?
C9 C4 C5 . . 120.63(11) ?
C9 C4 N1 . . 118.27(11) ?
C5 C4 N1 . . 121.01(11) ?
C6 C5 C4 . . 119.15(12) ?
C6 C5 H5 . . 120.4 ?
C4 C5 H5 . . 120.4 ?
C5 C6 C7 . . 120.64(12) ?
C5 C6 H6 . . 119.7 ?
C7 C6 H6 . . 119.7 ?
C6 C7 C8 . . 119.79(12) ?
C6 C7 H7 . . 120.1 ?
C8 C7 H7 . . 120.1 ?
C7 C8 C9 . . 120.14(12) ?
C7 C8 H8 . . 119.9 ?
C9 C8 H8 . . 119.9 ?
C8 C9 C4 . . 119.62(12) ?
C8 C9 H9 . . 120.2 ?
C4 C9 H9 . . 120.2 ?
N2 C10 H10A . . 109.5 ?
N2 C10 H10B . . 109.5 ?
H10A C10 H10B . . 109.5 ?
N2 C10 H10C . . 109.5 ?
H10A C10 H10C . . 109.5 ?
H10B C10 H10C . . 109.5 ?
C3 C11 H11A . . 109.5 ?
C3 C11 H11B . . 109.5 ?
H11A C11 H11B . . 109.5 ?
C3 C11 H11C . . 109.5 ?
H11A C11 H11C . . 109.5 ?
H11B C11 H11C . . 109.5 ?
N3 C12 C13 . . 122.35(12) ?
N3 C12 H12 . . 118.8 ?
C13 C12 H12 . . 118.8 ?
C18 C13 C14 . . 116.99(11) ?
C18 C13 C12 . . 123.07(11) ?
C14 C13 C12 . . 119.93(11) ?
C15 C14 C13 . . 121.91(12) ?
C15 C14 H14 . . 119.0 ?
C13 C14 H14 . . 119.0 ?
C14 C15 C16 . . 121.06(12) ?
C14 C15 H15 . . 119.5 ?
C16 C15 H15 . . 119.5 ?
N4 C16 C15 . . 121.87(11) ?
N4 C16 C17 . . 121.24(12) ?
C15 C16 C17 . . 116.90(12) ?
C18 C17 C16 . . 121.17(12) ?
C18 C17 H17 . . 119.4 ?
C16 C17 H17 . . 119.4 ?
C17 C18 C13 . . 121.98(12) ?
C17 C18 H18 . . 119.0 ?
C13 C18 H18 . . 119.0 ?
N4 C19 C20 . . 113.39(11) ?
N4 C19 H19A . . 108.9 ?
C20 C19 H19A . . 108.9 ?
N4 C19 H19B . . 108.9 ?
C20 C19 H19B . . 108.9 ?
H19A C19 H19B . . 107.7 ?
C19 C20 H20A . . 109.5 ?
C19 C20 H20B . . 109.5 ?
H20A C20 H20B . . 109.5 ?
C19 C20 H20C . . 109.5 ?
H20A C20 H20C . . 109.5 ?
H20B C20 H20C . . 109.5 ?
N4 C21 C22 . . 113.00(11) ?
N4 C21 H21A . . 109.0 ?
C22 C21 H21A . . 109.0 ?
N4 C21 H21B . . 109.0 ?
C22 C21 H21B . . 109.0 ?
H21A C21 H21B . . 107.8 ?
C21 C22 H22A . . 109.5 ?
C21 C22 H22B . . 109.5 ?
H22A C22 H22B . . 109.5 ?
C21 C22 H22C . . 109.5 ?
H22A C22 H22C . . 109.5 ?
H22B C22 H22C . . 109.5 ?

loop_
_geom_bond_atom_site_label_1
_geom_bond_atom_site_label_2
_geom_bond_site_symmetry_2
_geom_bond_distance
_geom_bond_publ_flag
O1 C1 . 1.2335(15) ?
N1 C1 . 1.3978(16) ?
N1 N2 . 1.4112(14) ?
N1 C4 . 1.4269(16) ?
N2 C3 . 1.3796(16) ?
N2 C10 . 1.4685(16) ?
N3 C12 . 1.2913(17) ?
N3 C2 . 1.3991(16) ?
N4 C16 . 1.3720(17) ?
N4 C19 . 1.4543(17) ?
N4 C21 . 1.4569(17) ?
C1 C2 . 1.4533(18) ?
C2 C3 . 1.3635(17) ?
C3 C11 . 1.4858(18) ?
C4 C9 . 1.3881(18) ?
C4 C5 . 1.3907(18) ?
C5 C6 . 1.3860(18) ?
C5 H5 . 0.9500 ?
C6 C7 . 1.3868(19) ?
C6 H6 . 0.9500 ?
C7 C8 . 1.3875(19) ?
C7 H7 . 0.9500 ?
C8 C9 . 1.3877(19) ?
C8 H8 . 0.9500 ?
C9 H9 . 0.9500 ?
C10 H10A . 0.9800 ?
C10 H10B . 0.9800 ?
C10 H10C . 0.9800 ?
C11 H11A . 0.9800 ?
C11 H11B . 0.9800 ?
C11 H11C . 0.9800 ?
C12 C13 . 1.4551(18) ?
C12 H12 . 0.9500 ?
C13 C18 . 1.3982(18) ?
C13 C14 . 1.4002(18) ?
C14 C15 . 1.3817(19) ?
C14 H14 . 0.9500 ?
C15 C16 . 1.4073(18) ?
C15 H15 . 0.9500 ?
C16 C17 . 1.4172(18) ?
C17 C18 . 1.3737(19) ?
C17 H17 . 0.9500 ?
C18 H18 . 0.9500 ?
C19 C20 . 1.5170(19) ?
C19 H19A . 0.9900 ?
C19 H19B . 0.9900 ?
C20 H20A . 0.9800 ?
C20 H20B . 0.9800 ?
C20 H20C . 0.9800 ?
C21 C22 . 1.523(2) ?
C21 H21A . 0.9900 ?
C21 H21B . 0.9900 ?
C22 H22A . 0.9800 ?
C22 H22B . 0.9800 ?
C22 H22C . 0.9800 ?

loop_
_geom_hbond_atom_site_label_D
_geom_hbond_atom_site_label_H
_geom_hbond_atom_site_label_A
_geom_hbond_site_symmetry_A
_geom_hbond_distance_DH
_geom_hbond_distance_HA
_geom_hbond_distance_DA
_geom_hbond_angle_DHA
_geom_hbond_publ_flag
C11 H11B O1 1_565 0.98 2.33 3.314(2) 177 yes
C12 H12 O1 . 0.95 2.32 3.028(2) 131 yes
C22 H22C O1 3 0.98 2.54 3.466(2) 157 yes
C7 H7 CgB 4_645 0.95 2.79 3.6740(10) 155 yes

loop_
_geom_torsion_atom_site_label_1
_geom_torsion_atom_site_label_2
_geom_torsion_atom_site_label_3
_geom_torsion_atom_site_label_4
_geom_torsion_site_symmetry_1
_geom_torsion_site_symmetry_2
_geom_torsion_site_symmetry_3
_geom_torsion_site_symmetry_4
_geom_torsion
_geom_torsion_publ_flag
C1 N1 N2 C3 . . . . 9.12(13) ?
C4 N1 N2 C3 . . . . 156.03(10) ?
C1 N1 N2 C10 . . . . 145.25(10) ?
C4 N1 N2 C10 . . . . -67.83(14) ?
N2 N1 C1 O1 . . . . 171.84(11) ?
C4 N1 C1 O1 . . . . 25.96(18) ?
N2 N1 C1 C2 . . . . -6.89(13) ?
C4 N1 C1 C2 . . . . -152.77(11) ?
C12 N3 C2 C3 . . . . 164.73(12) ?
C12 N3 C2 C1 . . . . -10.89(19) ?
O1 C1 C2 C3 . . . . -176.49(13) ?
N1 C1 C2 C3 . . . . 2.09(13) ?
O1 C1 C2 N3 . . . . -0.3(2) ?
N1 C1 C2 N3 . . . . 178.24(11) ?
N3 C2 C3 N2 . . . . -172.83(11) ?
C1 C2 C3 N2 . . . . 3.60(14) ?
N3 C2 C3 C11 . . . . 4.6(2) ?
C1 C2 C3 C11 . . . . -178.95(12) ?
N1 N2 C3 C2 . . . . -7.78(13) ?
C10 N2 C3 C2 . . . . -140.20(12) ?
N1 N2 C3 C11 . . . . 174.52(11) ?
C10 N2 C3 C11 . . . . 42.11(17) ?
C1 N1 C4 C9 . . . . -66.68(16) ?
N2 N1 C4 C9 . . . . 150.54(11) ?
C1 N1 C4 C5 . . . . 110.10(13) ?
N2 N1 C4 C5 . . . . -32.67(16) ?
C9 C4 C5 C6 . . . . 1.26(18) ?
N1 C4 C5 C6 . . . . -175.45(11) ?
C4 C5 C6 C7 . . . . 0.04(19) ?
C5 C6 C7 C8 . . . . -1.04(19) ?
C6 C7 C8 C9 . . . . 0.74(19) ?
C7 C8 C9 C4 . . . . 0.54(19) ?
C5 C4 C9 C8 . . . . -1.55(18) ?
N1 C4 C9 C8 . . . . 175.24(11) ?
C2 N3 C12 C13 . . . . -177.11(11) ?
N3 C12 C13 C18 . . . . -7.96(19) ?
N3 C12 C13 C14 . . . . 171.03(12) ?
C18 C13 C14 C15 . . . . 0.13(19) ?
C12 C13 C14 C15 . . . . -178.92(12) ?
C13 C14 C15 C16 . . . . -0.7(2) ?
C19 N4 C16 C15 . . . . -9.62(19) ?
C21 N4 C16 C15 . . . . 168.66(12) ?
C19 N4 C16 C17 . . . . 170.24(12) ?
C21 N4 C16 C17 . . . . -11.49(19) ?
C14 C15 C16 N4 . . . . -179.73(12) ?
C14 C15 C16 C17 . . . . 0.41(18) ?
N4 C16 C17 C18 . . . . -179.46(12) ?
C15 C16 C17 C18 . . . . 0.40(18) ?
C16 C17 C18 C13 . . . . -1.0(2) ?
C14 C13 C18 C17 . . . . 0.71(19) ?
C12 C13 C18 C17 . . . . 179.72(12) ?
C16 N4 C19 C20 . . . . 92.75(14) ?
C21 N4 C19 C20 . . . . -85.62(14) ?
C16 N4 C21 C22 . . . . 88.73(15) ?
C19 N4 C21 C22 . . . . -92.90(14) ?
